data_2015558
loop_
_publ_author_name
'Yao-Cheng Shi'
'Su-Hua Zhang'
'Hong-Jian Cheng'
'Wei-Ping Sun'

_publ_section_title
;
 (<i>Z</i>)-1-Ferrocenyl-3-(3-hydroxyanilino)but-2-en-1-one and
 (<i>Z</i>)-1-ferrocenyl-3-(4-hydroxyanilino)but-2-en-1-one
;
_journal_coeditor_code GD3037
_journal_issue 9
_journal_name_full 'Acta Crystallographica Section C'
_journal_page_first m407
_journal_page_last m410
_journal_paper_doi 10.1107/S0108270106027314
_journal_volume 62
_journal_year 2006
_chemical_formula_iupac '[Fe (C5 H5) (C15 H14 N O2)]'
_chemical_formula_moiety 'C20 H19 Fe N O2'
_chemical_formula_sum 'C20 H19 Fe N O2'
_chemical_formula_weight 361.21
_chemical_name_systematic
;
(Z)-1-Ferrocenyl-3-(4-hydroxyanilino)but-2-en-1-one
;
_space_group_IT_number 2
_symmetry_cell_setting triclinic
_symmetry_space_group_name_Hall '-P 1'
_symmetry_space_group_name_H-M 'P -1'
_atom_sites_solution_hydrogens geom
_atom_sites_solution_primary direct
_atom_sites_solution_secondary difmap
_audit_creation_method SHELXL-97
_cell_angle_alpha 80.370(7)
_cell_angle_beta 77.677(7)
_cell_angle_gamma 86.297(8)
_cell_formula_units_Z 4
_cell_length_a 7.4100(11)
_cell_length_b 14.687(2)
_cell_length_c 15.5601(19)
_cell_measurement_reflns_used 5287
_cell_measurement_temperature 173
_cell_measurement_theta_max 25.3
_cell_measurement_theta_min 3.1
_cell_volume 1630.4(4)
_computing_cell_refinement CrystalClear
_computing_data_collection 'CrystalClear (Rigaku, 2001)'
_computing_data_reduction 'CrystalStructure (Rigaku, 2001)'
_computing_molecular_graphics 'PLATON (Spek, 2003)'
_computing_publication_material PLATON
_computing_structure_refinement 'SHELXL97 (Sheldrick, 1997)'
_computing_structure_solution 'SHELXS97 (Sheldrick, 1997)'
_diffrn_ambient_temperature 173
_diffrn_detector_area_resol_mean 7.31
_diffrn_measured_fraction_theta_full 0.990
_diffrn_measured_fraction_theta_max 0.990
_diffrn_measurement_device_type 'Rigaku Mercury'
_diffrn_measurement_method \w
_diffrn_radiation_monochromator graphite
_diffrn_radiation_source 'fine-focus sealed tube'
_diffrn_radiation_type MoK\a
_diffrn_radiation_wavelength 0.71070
_diffrn_reflns_av_R_equivalents 0.0355
_diffrn_reflns_av_sigmaI/netI 0.0485
_diffrn_reflns_limit_h_max 8
_diffrn_reflns_limit_h_min -8
_diffrn_reflns_limit_k_max 16
_diffrn_reflns_limit_k_min -17
_diffrn_reflns_limit_l_max 17
_diffrn_reflns_limit_l_min -18
_diffrn_reflns_number 15645
_diffrn_reflns_theta_full 25.35
_diffrn_reflns_theta_max 25.35
_diffrn_reflns_theta_min 3.06
_exptl_absorpt_coefficient_mu 0.936
_exptl_absorpt_correction_T_max 0.8959
_exptl_absorpt_correction_T_min 0.7665
_exptl_absorpt_correction_type multi-scan
_exptl_absorpt_process_details '(Jacobson, 1998)'
_exptl_crystal_colour red
_exptl_crystal_density_diffrn 1.472
_exptl_crystal_density_method 'not measured'
_exptl_crystal_description block
_exptl_crystal_F_000 752
_exptl_crystal_size_max 0.30
_exptl_crystal_size_mid 0.15
_exptl_crystal_size_min 0.12
_refine_diff_density_max 0.468
_refine_diff_density_min -0.382
_refine_ls_extinction_method none
_refine_ls_goodness_of_fit_ref 1.099
_refine_ls_hydrogen_treatment constr
_refine_ls_matrix_type full
_refine_ls_number_parameters 438
_refine_ls_number_reflns 5891
_refine_ls_number_restraints 0
_refine_ls_restrained_S_all 1.099
_refine_ls_R_factor_all 0.0651
_refine_ls_R_factor_gt 0.0479
_refine_ls_shift/su_max 0.001
_refine_ls_shift/su_mean 0.000
_refine_ls_structure_factor_coef Fsqd
_refine_ls_weighting_details 'calc w=1/[\s^2^(Fo^2^)+(0.0406P)^2^+1.0012P] where P=(Fo^2^+2Fc^2^)/3'
_refine_ls_weighting_scheme calc
_refine_ls_wR_factor_gt 0.0972
_refine_ls_wR_factor_ref 0.1054
_reflns_number_gt 4742
_reflns_number_total 5891
_reflns_threshold_expression I>2\s(I)
_cod_data_source_file gd3037.cif
_cod_data_source_block II
_cod_original_cell_volume 1630.3(4)
_cod_database_code 2015558
_cod_database_fobs_code 2015558

loop_
_symmetry_equiv_pos_as_xyz
'x, y, z'
'-x, -y, -z'

loop_
_atom_site_type_symbol
_atom_site_label
_atom_site_fract_x
_atom_site_fract_y
_atom_site_fract_z
_atom_site_U_iso_or_equiv
_atom_site_adp_type
_atom_site_calc_flag
_atom_site_refinement_flags
_atom_site_occupancy
Fe Fe1 0.07183(6) 0.40931(3) 0.32592(3) 0.02270(13) Uani d . 1
Fe Fe2 0.24808(6) 1.08742(3) 0.82459(3) 0.02250(13) Uani d . 1
O O1 0.2716(3) 0.62051(14) 0.18972(14) 0.0308(5) Uani d . 1
O O2 1.1341(3) 0.81905(15) -0.15364(15) 0.0342(6) Uani d . 1
H H2O 1.1219 0.8567 -0.1991 0.051 Uiso calc R 1
O O3 0.1237(3) 0.92476(14) 0.69309(14) 0.0311(5) Uani d . 1
O O4 0.4398(3) 0.61088(15) 0.32530(16) 0.0365(6) Uani d . 1
H H4O 0.3737 0.6134 0.2873 0.055 Uiso calc R 1
N N1 0.4737(4) 0.65813(17) 0.02983(16) 0.0266(6) Uani d . 1
H H1N 0.4384 0.6693 0.0849 0.032 Uiso calc R 1
N N2 0.2527(4) 0.89164(17) 0.53037(17) 0.0262(6) Uani d . 1
H H2N 0.2124 0.8718 0.5875 0.031 Uiso calc R 1
C C10 0.0400(4) 0.5087(2) 0.2208(2) 0.0237(7) Uani d . 1
C C9 -0.0663(4) 0.5320(2) 0.3025(2) 0.0286(7) Uani d . 1
H H9 -0.0540 0.5857 0.3272 0.034 Uiso calc R 1
C C8 -0.1929(4) 0.4613(2) 0.3400(2) 0.0333(8) Uani d . 1
H H8 -0.2816 0.4596 0.3942 0.040 Uiso calc R 1
C C7 -0.1662(4) 0.3937(2) 0.2838(2) 0.0317(8) Uani d . 1
H H7 -0.2329 0.3385 0.2938 0.038 Uiso calc R 1
C C6 -0.0230(4) 0.4221(2) 0.2099(2) 0.0280(7) Uani d . 1
H H6 0.0232 0.3895 0.1615 0.034 Uiso calc R 1
C C1 0.3405(4) 0.4013(2) 0.3384(2) 0.0284(7) Uani d . 1
H H1 0.4372 0.4384 0.3022 0.034 Uiso calc R 1
C C5 0.2243(5) 0.4223(2) 0.4174(2) 0.0319(8) Uani d . 1
H H5 0.2281 0.4759 0.4436 0.038 Uiso calc R 1
C C4 0.1010(5) 0.3488(2) 0.4505(2) 0.0382(9) Uani d . 1
H H4 0.0081 0.3442 0.5034 0.046 Uiso calc R 1
C C3 0.1397(5) 0.2840(2) 0.3917(2) 0.0359(9) Uani d . 1
H H3 0.0765 0.2283 0.3977 0.043 Uiso calc R 1
C C2 0.2887(4) 0.3156(2) 0.3219(2) 0.0305(8) Uani d . 1
H H2 0.3439 0.2850 0.2731 0.037 Uiso calc R 1
C C11 0.1875(4) 0.5647(2) 0.1591(2) 0.0239(7) Uani d . 1
C C12 0.2260(4) 0.5558(2) 0.0684(2) 0.0236(7) Uani d . 1
H H12 0.1528 0.5156 0.0492 0.028 Uiso calc R 1
C C13 0.3650(4) 0.6025(2) 0.0051(2) 0.0248(7) Uani d . 1
C C14 0.3925(5) 0.5925(2) -0.0912(2) 0.0301(7) Uani d . 1
H H14A 0.3307 0.6445 -0.1227 0.045 Uiso calc R 1
H H14B 0.3399 0.5345 -0.0961 0.045 Uiso calc R 1
H H14C 0.5250 0.5919 -0.1176 0.045 Uiso calc R 1
C C15 0.6384(4) 0.7020(2) -0.0198(2) 0.0256(7) Uani d . 1
C C16 0.6425(4) 0.7622(2) -0.0992(2) 0.0275(7) Uani d . 1
H H16 0.5330 0.7757 -0.1220 0.033 Uiso calc R 1
C C17 0.8070(4) 0.8028(2) -0.1451(2) 0.0269(7) Uani d . 1
H H17 0.8101 0.8431 -0.1999 0.032 Uiso calc R 1
C C18 0.9672(4) 0.7847(2) -0.1114(2) 0.0255(7) Uani d . 1
C C19 0.9592(5) 0.7280(2) -0.0294(2) 0.0276(7) Uani d . 1
H H19 1.0660 0.7182 -0.0040 0.033 Uiso calc R 1
C C20 0.7971(4) 0.6861(2) 0.0150(2) 0.0273(7) Uani d . 1
H H20 0.7939 0.6460 0.0699 0.033 Uiso calc R 1
C C30 0.1145(4) 1.0779(2) 0.7250(2) 0.0235(7) Uani d . 1
C C29 0.1937(5) 1.1670(2) 0.7117(2) 0.0279(7) Uani d . 1
H H29 0.2829 1.1927 0.6615 0.033 Uiso calc R 1
C C28 0.1153(5) 1.2098(2) 0.7867(2) 0.0337(8) Uani d . 1
H H28 0.1424 1.2694 0.7956 0.040 Uiso calc R 1
C C27 -0.0100(5) 1.1485(2) 0.8457(2) 0.0340(8) Uani d . 1
H H27 -0.0826 1.1602 0.9011 0.041 Uiso calc R 1
C C26 -0.0102(4) 1.0667(2) 0.8089(2) 0.0276(7) Uani d . 1
H H26 -0.0810 1.0139 0.8355 0.033 Uiso calc R 1
C C21 0.4314(5) 0.9787(2) 0.8337(2) 0.0313(8) Uani d . 1
H H21 0.4458 0.9295 0.7999 0.038 Uiso calc R 1
C C25 0.5272(4) 1.0624(2) 0.8092(2) 0.0316(8) Uani d . 1
H H25 0.6172 1.0793 0.7562 0.038 Uiso calc R 1
C C24 0.4653(5) 1.1162(2) 0.8772(2) 0.0368(9) Uani d . 1
H H24 0.5060 1.1760 0.8781 0.044 Uiso calc R 1
C C23 0.3322(5) 1.0660(3) 0.9439(2) 0.0398(9) Uani d . 1
H H23 0.2681 1.0860 0.9975 0.048 Uiso calc R 1
C C22 0.3113(5) 0.9805(2) 0.9166(2) 0.0359(8) Uani d . 1
H H22 0.2307 0.9330 0.9486 0.043 Uiso calc R 1
C C31 0.1550(4) 1.0097(2) 0.6627(2) 0.0240(7) Uani d . 1
C C32 0.2176(4) 1.0410(2) 0.5708(2) 0.0239(7) Uani d . 1
H H32 0.2304 1.1056 0.5517 0.029 Uiso calc R 1
C C33 0.2616(4) 0.9833(2) 0.5070(2) 0.0233(7) Uani d . 1
C C34 0.3192(5) 1.0240(2) 0.4104(2) 0.0289(7) Uani d . 1
H H34A 0.4136 0.9836 0.3804 0.043 Uiso calc R 1
H H34B 0.3698 1.0851 0.4055 0.043 Uiso calc R 1
H H34C 0.2117 1.0300 0.3823 0.043 Uiso calc R 1
C C35 0.2997(4) 0.8218(2) 0.47540(19) 0.0225(7) Uani d . 1
C C40 0.4240(4) 0.7509(2) 0.4972(2) 0.0269(7) Uani d . 1
H H40 0.4793 0.7507 0.5470 0.032 Uiso calc R 1
C C39 0.4668(4) 0.6809(2) 0.4465(2) 0.0285(7) Uani d . 1
H H39 0.5509 0.6325 0.4620 0.034 Uiso calc R 1
C C38 0.3886(4) 0.6804(2) 0.3733(2) 0.0241(7) Uani d . 1
C C37 0.2612(4) 0.7499(2) 0.3526(2) 0.0254(7) Uani d . 1
H H37 0.2048 0.7495 0.3033 0.030 Uiso calc R 1
C C36 0.2168(4) 0.8194(2) 0.4040(2) 0.0264(7) Uani d . 1
H H36 0.1282 0.8663 0.3902 0.032 Uiso calc R 1

loop_
_atom_site_aniso_label
_atom_site_aniso_U_11
_atom_site_aniso_U_22
_atom_site_aniso_U_33
_atom_site_aniso_U_12
_atom_site_aniso_U_13
_atom_site_aniso_U_23
Fe1 0.0190(2) 0.0261(3) 0.0229(3) -0.00200(18) -0.00653(19) -0.00018(18)
Fe2 0.0236(3) 0.0250(2) 0.0204(2) 0.00144(18) -0.00741(19) -0.00525(18)
O1 0.0425(14) 0.0291(12) 0.0222(12) -0.0090(10) -0.0061(10) -0.0056(9)
O2 0.0326(13) 0.0331(13) 0.0341(14) -0.0048(10) -0.0072(11) 0.0045(10)
O3 0.0436(14) 0.0279(12) 0.0218(12) -0.0102(10) -0.0047(10) -0.0033(9)
O4 0.0441(15) 0.0321(13) 0.0412(15) 0.0091(11) -0.0198(12) -0.0184(11)
N1 0.0333(16) 0.0284(14) 0.0179(13) -0.0071(12) -0.0026(12) -0.0037(11)
N2 0.0335(16) 0.0268(14) 0.0184(14) -0.0045(12) -0.0040(12) -0.0042(11)
C10 0.0215(16) 0.0270(17) 0.0226(16) 0.0027(13) -0.0072(14) -0.0017(13)
C9 0.0256(17) 0.0296(17) 0.0308(18) 0.0074(14) -0.0087(15) -0.0051(14)
C8 0.0188(17) 0.045(2) 0.0332(19) 0.0045(15) -0.0041(15) 0.0000(16)
C7 0.0229(17) 0.0378(19) 0.037(2) -0.0072(14) -0.0159(16) 0.0011(16)
C6 0.0273(18) 0.0340(18) 0.0263(17) 0.0000(14) -0.0156(15) -0.0027(14)
C1 0.0207(17) 0.0346(19) 0.0295(18) -0.0029(14) -0.0106(15) 0.0037(14)
C5 0.037(2) 0.0367(19) 0.0278(18) 0.0044(15) -0.0203(16) -0.0050(15)
C4 0.037(2) 0.048(2) 0.0244(18) 0.0015(17) -0.0058(16) 0.0090(16)
C3 0.0297(19) 0.0282(18) 0.047(2) -0.0064(15) -0.0128(17) 0.0094(16)
C2 0.0294(18) 0.0290(18) 0.0346(19) 0.0089(14) -0.0123(16) -0.0057(14)
C11 0.0262(17) 0.0202(16) 0.0260(17) 0.0058(13) -0.0098(14) -0.0024(13)
C12 0.0249(17) 0.0244(16) 0.0231(17) -0.0007(13) -0.0097(14) -0.0022(13)
C13 0.0307(18) 0.0239(16) 0.0215(16) 0.0047(14) -0.0104(14) -0.0035(13)
C14 0.0312(18) 0.0341(18) 0.0260(18) -0.0030(15) -0.0075(15) -0.0044(14)
C15 0.0338(19) 0.0220(16) 0.0228(17) 0.0004(14) -0.0073(15) -0.0077(13)
C16 0.0327(19) 0.0224(16) 0.0283(18) 0.0000(14) -0.0099(15) -0.0024(13)
C17 0.040(2) 0.0191(15) 0.0224(17) -0.0011(14) -0.0090(15) -0.0014(13)
C18 0.0293(18) 0.0201(15) 0.0273(17) -0.0006(13) -0.0042(15) -0.0065(13)
C19 0.0329(19) 0.0250(16) 0.0277(18) 0.0054(14) -0.0116(15) -0.0076(13)
C20 0.038(2) 0.0225(16) 0.0206(16) -0.0012(14) -0.0063(15) -0.0026(13)
C30 0.0213(16) 0.0285(17) 0.0231(17) 0.0027(13) -0.0114(13) -0.0034(13)
C29 0.0357(19) 0.0270(17) 0.0225(17) 0.0020(14) -0.0123(15) -0.0015(13)
C28 0.049(2) 0.0242(17) 0.0339(19) 0.0130(15) -0.0223(17) -0.0086(14)
C27 0.0291(19) 0.048(2) 0.0277(18) 0.0143(16) -0.0082(15) -0.0155(16)
C26 0.0211(17) 0.0393(19) 0.0241(17) 0.0009(14) -0.0064(14) -0.0081(14)
C21 0.0332(19) 0.0290(18) 0.036(2) 0.0107(14) -0.0179(16) -0.0074(15)
C25 0.0201(17) 0.042(2) 0.035(2) 0.0002(15) -0.0091(15) -0.0077(16)
C24 0.034(2) 0.040(2) 0.047(2) 0.0027(16) -0.0241(18) -0.0172(17)
C23 0.048(2) 0.055(2) 0.0227(18) 0.0160(18) -0.0207(17) -0.0131(17)
C22 0.041(2) 0.035(2) 0.032(2) 0.0002(16) -0.0152(17) 0.0047(15)
C31 0.0201(16) 0.0296(17) 0.0244(17) -0.0003(13) -0.0083(13) -0.0058(13)
C32 0.0244(16) 0.0228(16) 0.0249(17) 0.0006(13) -0.0076(14) -0.0020(13)
C33 0.0189(16) 0.0304(17) 0.0220(16) 0.0011(13) -0.0075(13) -0.0045(13)
C34 0.0342(19) 0.0304(17) 0.0223(17) 0.0002(14) -0.0072(15) -0.0033(14)
C35 0.0248(17) 0.0231(16) 0.0182(15) -0.0047(13) -0.0019(13) -0.0012(12)
C40 0.0288(18) 0.0316(18) 0.0217(17) -0.0051(14) -0.0106(14) -0.0002(13)
C39 0.0289(18) 0.0242(17) 0.0337(19) 0.0029(14) -0.0129(15) -0.0014(14)
C38 0.0246(17) 0.0239(16) 0.0237(17) -0.0040(13) -0.0011(14) -0.0069(13)
C37 0.0274(18) 0.0284(17) 0.0232(17) -0.0031(14) -0.0115(14) -0.0034(13)
C36 0.0257(17) 0.0266(17) 0.0276(18) 0.0013(13) -0.0076(14) -0.0039(13)

loop_
_atom_type_symbol
_atom_type_description
_atom_type_scat_dispersion_real
_atom_type_scat_dispersion_imag
_atom_type_scat_source
C C 0.0033 0.0016 'International Tables Vol C Tables 4.2.6.8 and 6.1.1.4'
H H 0.0000 0.0000 'International Tables Vol C Tables 4.2.6.8 and 6.1.1.4'
Fe Fe 0.3463 0.8444 'International Tables Vol C Tables 4.2.6.8 and 6.1.1.4'
N N 0.0061 0.0033 'International Tables Vol C Tables 4.2.6.8 and 6.1.1.4'
O O 0.0106 0.0060 'International Tables Vol C Tables 4.2.6.8 and 6.1.1.4'

loop_
_geom_angle_atom_site_label_1
_geom_angle_atom_site_label_2
_geom_angle_atom_site_label_3
_geom_angle
C9 Fe1 C1 122.34(13)
C9 Fe1 C5 106.77(14)
C1 Fe1 C5 40.53(13)
C9 Fe1 C3 158.93(14)
C1 Fe1 C3 68.03(13)
C5 Fe1 C3 68.22(14)
C9 Fe1 C8 40.53(13)
C1 Fe1 C8 156.55(14)
C5 Fe1 C8 120.10(14)
C3 Fe1 C8 122.80(13)
C9 Fe1 C4 122.76(14)
C1 Fe1 C4 67.93(13)
C5 Fe1 C4 40.62(14)
C3 Fe1 C4 40.24(14)
C8 Fe1 C4 105.91(14)
C9 Fe1 C10 40.98(12)
C1 Fe1 C10 109.57(12)
C5 Fe1 C10 124.92(13)
C3 Fe1 C10 158.39(14)
C8 Fe1 C10 68.32(13)
C4 Fe1 C10 160.63(14)
C9 Fe1 C2 158.69(13)
C1 Fe1 C2 40.67(13)
C5 Fe1 C2 68.47(14)
C3 Fe1 C2 40.49(13)
C8 Fe1 C2 160.09(13)
C4 Fe1 C2 68.01(14)
C10 Fe1 C2 123.55(13)
C9 Fe1 C7 68.30(13)
C1 Fe1 C7 162.57(14)
C5 Fe1 C7 155.02(14)
C3 Fe1 C7 107.10(13)
C8 Fe1 C7 40.28(14)
C4 Fe1 C7 119.95(14)
C10 Fe1 C7 68.39(13)
C2 Fe1 C7 124.89(14)
C9 Fe1 C6 68.66(13)
C1 Fe1 C6 126.78(13)
C5 Fe1 C6 162.78(13)
C3 Fe1 C6 122.04(14)
C8 Fe1 C6 67.96(14)
C4 Fe1 C6 155.90(14)
C10 Fe1 C6 40.90(12)
C2 Fe1 C6 109.39(13)
C7 Fe1 C6 40.39(13)
C26 Fe2 C21 119.76(13)
C26 Fe2 C30 40.91(12)
C21 Fe2 C30 108.55(13)
C26 Fe2 C29 68.92(13)
C21 Fe2 C29 127.73(13)
C30 Fe2 C29 41.17(12)
C26 Fe2 C22 106.86(14)
C21 Fe2 C22 40.29(13)
C30 Fe2 C22 126.06(13)
C29 Fe2 C22 164.49(13)
C26 Fe2 C27 40.64(13)
C21 Fe2 C27 153.92(14)
C30 Fe2 C27 68.27(13)
C29 Fe2 C27 68.00(14)
C22 Fe2 C27 119.19(14)
C26 Fe2 C25 155.11(13)
C21 Fe2 C25 40.57(13)
C30 Fe2 C25 121.07(13)
C29 Fe2 C25 109.12(14)
C22 Fe2 C25 68.03(14)
C27 Fe2 C25 163.49(14)
C26 Fe2 C24 162.62(14)
C21 Fe2 C24 67.84(14)
C30 Fe2 C24 155.39(14)
C29 Fe2 C24 120.42(14)
C22 Fe2 C24 67.99(15)
C27 Fe2 C24 126.00(14)
C25 Fe2 C24 40.18(13)
C26 Fe2 C23 125.18(14)
C21 Fe2 C23 67.86(14)
C30 Fe2 C23 163.09(14)
C29 Fe2 C23 153.96(14)
C22 Fe2 C23 40.58(14)
C27 Fe2 C23 107.24(14)
C25 Fe2 C23 67.77(14)
C24 Fe2 C23 40.27(15)
C26 Fe2 C28 68.46(14)
C21 Fe2 C28 164.90(14)
C30 Fe2 C28 68.55(13)
C29 Fe2 C28 40.46(13)
C22 Fe2 C28 153.39(14)
C27 Fe2 C28 40.20(14)
C25 Fe2 C28 127.15(14)
C24 Fe2 C28 108.24(14)
C23 Fe2 C28 119.30(14)
C18 O2 H2O 109.5
C38 O4 H4O 109.5
C13 N1 C15 129.5(3)
C13 N1 H1N 115.2
C15 N1 H1N 115.2
C33 N2 C35 128.7(3)
C33 N2 H2N 115.6
C35 N2 H2N 115.6
C9 C10 C6 107.3(3)
C9 C10 C11 125.9(3)
C6 C10 C11 126.8(3)
C9 C10 Fe1 69.05(17)
C6 C10 Fe1 69.71(17)
C11 C10 Fe1 126.7(2)
C8 C9 C10 107.8(3)
C8 C9 Fe1 70.00(18)
C10 C9 Fe1 69.97(17)
C8 C9 H9 126.1
C10 C9 H9 126.1
Fe1 C9 H9 125.5
C7 C8 C9 108.7(3)
C7 C8 Fe1 70.12(18)
C9 C8 Fe1 69.47(18)
C7 C8 H8 125.6
C9 C8 H8 125.6
Fe1 C8 H8 126.4
C8 C7 C6 108.2(3)
C8 C7 Fe1 69.60(18)
C6 C7 Fe1 69.91(17)
C8 C7 H7 125.9
C6 C7 H7 125.9
Fe1 C7 H7 126.2
C7 C6 C10 107.9(3)
C7 C6 Fe1 69.71(18)
C10 C6 Fe1 69.39(17)
C7 C6 H6 126.1
C10 C6 H6 126.1
Fe1 C6 H6 126.4
C5 C1 C2 108.6(3)
C5 C1 Fe1 69.77(18)
C2 C1 Fe1 70.06(18)
C5 C1 H1 125.7
C2 C1 H1 125.7
Fe1 C1 H1 126.0
C1 C5 C4 107.5(3)
C1 C5 Fe1 69.70(18)
C4 C5 Fe1 69.95(19)
C1 C5 H5 126.3
C4 C5 H5 126.3
Fe1 C5 H5 125.7
C3 C4 C5 108.3(3)
C3 C4 Fe1 69.74(19)
C5 C4 Fe1 69.43(18)
C3 C4 H4 125.9
C5 C4 H4 125.9
Fe1 C4 H4 126.5
C4 C3 C2 108.5(3)
C4 C3 Fe1 70.02(19)
C2 C3 Fe1 69.99(18)
C4 C3 H3 125.8
C2 C3 H3 125.8
Fe1 C3 H3 125.8
C3 C2 C1 107.2(3)
C3 C2 Fe1 69.52(19)
C1 C2 Fe1 69.27(18)
C3 C2 H2 126.4
C1 C2 H2 126.4
Fe1 C2 H2 126.4
O1 C11 C12 122.3(3)
O1 C11 C10 118.8(3)
C12 C11 C10 118.9(3)
C13 C12 C11 123.9(3)
C13 C12 H12 118.1
C11 C12 H12 118.1
N1 C13 C12 119.8(3)
N1 C13 C14 119.5(3)
C12 C13 C14 120.7(3)
C13 C14 H14A 109.5
C13 C14 H14B 109.5
H14A C14 H14B 109.5
C13 C14 H14C 109.5
H14A C14 H14C 109.5
H14B C14 H14C 109.5
C20 C15 C16 119.6(3)
C20 C15 N1 118.1(3)
C16 C15 N1 122.3(3)
C15 C16 C17 119.9(3)
C15 C16 H16 120.0
C17 C16 H16 120.0
C16 C17 C18 120.4(3)
C16 C17 H17 119.8
C18 C17 H17 119.8
O2 C18 C17 123.9(3)
O2 C18 C19 116.9(3)
C17 C18 C19 119.2(3)
C20 C19 C18 120.3(3)
C20 C19 H19 119.9
C18 C19 H19 119.9
C19 C20 C15 120.6(3)
C19 C20 H20 119.7
C15 C20 H20 119.7
C26 C30 C29 107.6(3)
C26 C30 C31 126.1(3)
C29 C30 C31 126.3(3)
C26 C30 Fe2 69.26(17)
C29 C30 Fe2 69.63(17)
C31 C30 Fe2 126.5(2)
C28 C29 C30 107.8(3)
C28 C29 Fe2 70.15(18)
C30 C29 Fe2 69.19(17)
C28 C29 H29 126.1
C30 C29 H29 126.1
Fe2 C29 H29 126.1
C27 C28 C29 108.1(3)
C27 C28 Fe2 69.62(18)
C29 C28 Fe2 69.39(18)
C27 C28 H28 126.0
C29 C28 H28 126.0
Fe2 C28 H28 126.6
C28 C27 C26 108.8(3)
C28 C27 Fe2 70.18(19)
C26 C27 Fe2 69.07(18)
C28 C27 H27 125.6
C26 C27 H27 125.6
Fe2 C27 H27 126.8
C27 C26 C30 107.7(3)
C27 C26 Fe2 70.30(18)
C30 C26 Fe2 69.83(17)
C27 C26 H26 126.1
C30 C26 H26 126.1
Fe2 C26 H26 125.3
C22 C21 C25 108.5(3)
C22 C21 Fe2 70.17(19)
C25 C21 Fe2 70.16(18)
C22 C21 H21 125.8
C25 C21 H21 125.8
Fe2 C21 H21 125.5
C24 C25 C21 107.7(3)
C24 C25 Fe2 70.07(19)
C21 C25 Fe2 69.27(18)
C24 C25 H25 126.1
C21 C25 H25 126.1
Fe2 C25 H25 126.1
C25 C24 C23 108.2(3)
C25 C24 Fe2 69.75(18)
C23 C24 Fe2 69.89(19)
C25 C24 H24 125.9
C23 C24 H24 125.9
Fe2 C24 H24 126.1
C24 C23 C22 107.8(3)
C24 C23 Fe2 69.84(19)
C22 C23 Fe2 69.40(19)
C24 C23 H23 126.1
C22 C23 H23 126.1
Fe2 C23 H23 126.3
C21 C22 C23 107.7(3)
C21 C22 Fe2 69.54(18)
C23 C22 Fe2 70.02(19)
C21 C22 H22 126.1
C23 C22 H22 126.1
Fe2 C22 H22 125.9
O3 C31 C32 121.8(3)
O3 C31 C30 118.9(3)
C32 C31 C30 119.2(3)
C33 C32 C31 124.0(3)
C33 C32 H32 118.0
C31 C32 H32 118.0
N2 C33 C32 120.6(3)
N2 C33 C34 119.6(3)
C32 C33 C34 119.8(3)
C33 C34 H34A 109.5
C33 C34 H34B 109.5
H34A C34 H34B 109.5
C33 C34 H34C 109.5
H34A C34 H34C 109.5
H34B C34 H34C 109.5
C36 C35 C40 119.1(3)
C36 C35 N2 121.7(3)
C40 C35 N2 119.0(3)
C39 C40 C35 119.9(3)
C39 C40 H40 120.0
C35 C40 H40 120.0
C40 C39 C38 120.8(3)
C40 C39 H39 119.6
C38 C39 H39 119.6
O4 C38 C39 117.8(3)
O4 C38 C37 122.9(3)
C39 C38 C37 119.3(3)
C36 C37 C38 119.8(3)
C36 C37 H37 120.1
C38 C37 H37 120.1
C37 C36 C35 120.9(3)
C37 C36 H36 119.6
C35 C36 H36 119.6

loop_
_geom_bond_atom_site_label_1
_geom_bond_atom_site_label_2
_geom_bond_distance
_geom_bond_publ_flag
Fe1 C9 2.032(3) ?
Fe1 C1 2.035(3) ?
Fe1 C5 2.036(3) ?
Fe1 C3 2.039(3) ?
Fe1 C8 2.040(3) ?
Fe1 C4 2.043(3) ?
Fe1 C10 2.045(3) ?
Fe1 C2 2.045(3) ?
Fe1 C7 2.046(3) ?
Fe1 C6 2.049(3) ?
Fe2 C26 2.028(3) ?
Fe2 C21 2.035(3) ?
Fe2 C30 2.036(3) ?
Fe2 C29 2.042(3) ?
Fe2 C22 2.043(3) ?
Fe2 C27 2.045(3) ?
Fe2 C25 2.047(3) ?
Fe2 C24 2.051(3) ?
Fe2 C23 2.052(3) ?
Fe2 C28 2.052(3) ?
O1 C11 1.269(4) y
O2 C18 1.356(4) ?
O2 H2O 0.8400 ?
N1 C13 1.336(4) y
N1 C15 1.427(4) y
N1 H1N 0.8800 ?
C10 C11 1.482(4) y
C11 C12 1.406(4) y
C12 C13 1.391(4) y
C12 H12 0.9500 ?
C13 C14 1.498(4) y
C10 C9 1.427(4) ?
C10 C6 1.430(4) ?
C9 C8 1.410(5) ?
C9 H9 0.9500 ?
C8 C7 1.407(5) ?
C8 H8 0.9500 ?
C7 C6 1.414(5) ?
C7 H7 0.9500 ?
C6 H6 0.9500 ?
C1 C5 1.410(5) ?
C1 C2 1.418(5) ?
C1 H1 0.9500 ?
C5 C4 1.416(5) ?
C5 H5 0.9500 ?
C4 C3 1.404(5) ?
C4 H4 0.9500 ?
C3 C2 1.413(5) ?
C3 H3 0.9500 ?
C2 H2 0.9500 ?
C14 H14A 0.9800 ?
C14 H14B 0.9800 ?
C14 H14C 0.9800 ?
C15 C20 1.387(4) ?
C15 C16 1.389(4) ?
C16 C17 1.389(4) ?
C16 H16 0.9500 ?
C17 C18 1.390(4) ?
C17 H17 0.9500 ?
C18 C19 1.394(4) ?
C19 C20 1.377(4) ?
C19 H19 0.9500 ?
C20 H20 0.9500 ?
C30 C26 1.420(4) ?
C30 C29 1.434(4) ?
O3 C31 1.275(4) y
O4 C38 1.353(4) ?
O4 H4O 0.8400 ?
N2 C33 1.337(4) y
N2 C35 1.423(4) y
N2 H2N 0.8800 ?
C30 C31 1.481(4) y
C29 C28 1.416(5) ?
C29 H29 0.9500 ?
C28 C27 1.408(5) ?
C28 H28 0.9500 ?
C27 C26 1.414(5) ?
C27 H27 0.9500 ?
C26 H26 0.9500 ?
C21 C22 1.405(5) ?
C21 C25 1.415(5) ?
C21 H21 0.9500 ?
C25 C24 1.408(5) ?
C25 H25 0.9500 ?
C24 C23 1.412(5) ?
C24 H24 0.9500 ?
C23 C22 1.420(5) ?
C23 H23 0.9500 ?
C22 H22 0.9500 ?
C31 C32 1.413(4) y
C32 C33 1.386(4) y
C32 H32 0.9500 ?
C33 C34 1.502(4) y
C34 H34A 0.9800 ?
C34 H34B 0.9800 ?
C34 H34C 0.9800 ?
C35 C36 1.385(4) ?
C35 C40 1.393(4) ?
C40 C39 1.379(4) ?
C40 H40 0.9500 ?
C39 C38 1.385(4) ?
C39 H39 0.9500 ?
C38 C37 1.390(4) ?
C37 C36 1.382(4) ?
C37 H37 0.9500 ?
C36 H36 0.9500 ?

loop_
_geom_hbond_atom_site_label_D
_geom_hbond_atom_site_label_H
_geom_hbond_atom_site_label_A
_geom_hbond_site_symmetry_A
_geom_hbond_distance_DH
_geom_hbond_distance_HA
_geom_hbond_distance_DA
_geom_hbond_angle_DHA
_geom_hbond_publ_flag
N1 H1N O1 . 0.88 1.89 2.607(3) 138 y
N2 H2N O3 . 0.88 1.91 2.623(3) 137 y
O2 H2O O3 1_654 0.84 1.80 2.632(3) 170 y
O4 H4O O1 . 0.84 1.82 2.651(3) 169 y
C4 H4 Cg6 2_566 0.95 2.94 3.696(4) 137 y
C6 H6 Cg3 2_665 0.95 2.76 3.673(3) 161 y
C23 H23 Cg3 2_676 0.95 2.84 3.592(4) 137 y
C29 H29 Cg6 2_676 0.95 2.92 3.786(4) 152 y
C37 H37 Cg5 2_576 0.95 2.97 3.710(3) 135 y
C40 H40 Cg1 2_666 0.95 2.93 3.663(3) 135 y

loop_
_geom_torsion_atom_site_label_1
_geom_torsion_atom_site_label_2
_geom_torsion_atom_site_label_3
_geom_torsion_atom_site_label_4
_geom_torsion
C1 Fe1 C10 C9 -117.16(19)
C5 Fe1 C10 C9 -74.5(2)
C3 Fe1 C10 C9 163.2(3)
C8 Fe1 C10 C9 37.86(19)
C4 Fe1 C10 C9 -38.2(5)
C2 Fe1 C10 C9 -160.26(19)
C7 Fe1 C10 C9 81.3(2)
C6 Fe1 C10 C9 118.8(3)
C9 Fe1 C10 C6 -118.8(3)
C1 Fe1 C10 C6 124.06(19)
C5 Fe1 C10 C6 166.71(19)
C3 Fe1 C10 C6 44.5(4)
C8 Fe1 C10 C6 -80.9(2)
C4 Fe1 C10 C6 -156.9(4)
C2 Fe1 C10 C6 81.0(2)
C7 Fe1 C10 C6 -37.43(19)
C9 Fe1 C10 C11 119.8(3)
C1 Fe1 C10 C11 2.7(3)
C5 Fe1 C10 C11 45.3(3)
C3 Fe1 C10 C11 -76.9(4)
C8 Fe1 C10 C11 157.7(3)
C4 Fe1 C10 C11 81.7(5)
C2 Fe1 C10 C11 -40.4(3)
C7 Fe1 C10 C11 -158.8(3)
C6 Fe1 C10 C11 -121.4(3)
C6 C10 C9 C8 -0.6(3)
C11 C10 C9 C8 179.1(3)
Fe1 C10 C9 C8 -60.0(2)
C6 C10 C9 Fe1 59.4(2)
C11 C10 C9 Fe1 -120.8(3)
C1 Fe1 C9 C8 -158.5(2)
C5 Fe1 C9 C8 -117.0(2)
C3 Fe1 C9 C8 -44.2(5)
C4 Fe1 C9 C8 -75.5(2)
C10 Fe1 C9 C8 118.6(3)
C2 Fe1 C9 C8 169.4(3)
C7 Fe1 C9 C8 37.1(2)
C6 Fe1 C9 C8 80.6(2)
C1 Fe1 C9 C10 82.9(2)
C5 Fe1 C9 C10 124.38(19)
C3 Fe1 C9 C10 -162.8(3)
C8 Fe1 C9 C10 -118.6(3)
C4 Fe1 C9 C10 165.90(18)
C2 Fe1 C9 C10 50.8(4)
C7 Fe1 C9 C10 -81.6(2)
C6 Fe1 C9 C10 -38.03(18)
C10 C9 C8 C7 0.7(4)
Fe1 C9 C8 C7 -59.3(2)
C10 C9 C8 Fe1 60.0(2)
C9 Fe1 C8 C7 120.0(3)
C1 Fe1 C8 C7 171.1(3)
C5 Fe1 C8 C7 -159.48(19)
C3 Fe1 C8 C7 -77.3(2)
C4 Fe1 C8 C7 -117.8(2)
C10 Fe1 C8 C7 81.7(2)
C2 Fe1 C8 C7 -48.7(5)
C6 Fe1 C8 C7 37.50(19)
C1 Fe1 C8 C9 51.1(4)
C5 Fe1 C8 C9 80.5(2)
C3 Fe1 C8 C9 162.7(2)
C4 Fe1 C8 C9 122.2(2)
C10 Fe1 C8 C9 -38.27(19)
C2 Fe1 C8 C9 -168.7(4)
C7 Fe1 C8 C9 -120.0(3)
C6 Fe1 C8 C9 -82.5(2)
C9 C8 C7 C6 -0.5(4)
Fe1 C8 C7 C6 -59.4(2)
C9 C8 C7 Fe1 58.9(2)
C9 Fe1 C7 C8 -37.28(19)
C1 Fe1 C7 C8 -168.2(4)
C5 Fe1 C7 C8 45.9(4)
C3 Fe1 C7 C8 120.9(2)
C4 Fe1 C7 C8 79.0(2)
C10 Fe1 C7 C8 -81.5(2)
C2 Fe1 C7 C8 161.83(19)
C6 Fe1 C7 C8 -119.4(3)
C9 Fe1 C7 C6 82.1(2)
C1 Fe1 C7 C6 -48.7(5)
C5 Fe1 C7 C6 165.3(3)
C3 Fe1 C7 C6 -119.7(2)
C8 Fe1 C7 C6 119.4(3)
C4 Fe1 C7 C6 -161.6(2)
C10 Fe1 C7 C6 37.90(19)
C2 Fe1 C7 C6 -78.7(2)
C8 C7 C6 C10 0.2(4)
Fe1 C7 C6 C10 -59.1(2)
C8 C7 C6 Fe1 59.3(2)
C9 C10 C6 C7 0.3(3)
C11 C10 C6 C7 -179.5(3)
Fe1 C10 C6 C7 59.3(2)
C9 C10 C6 Fe1 -59.0(2)
C11 C10 C6 Fe1 121.3(3)
C9 Fe1 C6 C7 -81.2(2)
C1 Fe1 C6 C7 163.7(2)
C5 Fe1 C6 C7 -158.8(4)
C3 Fe1 C6 C7 78.4(2)
C8 Fe1 C6 C7 -37.41(19)
C4 Fe1 C6 C7 42.2(4)
C10 Fe1 C6 C7 -119.3(3)
C2 Fe1 C6 C7 121.5(2)
C9 Fe1 C6 C10 38.11(18)
C1 Fe1 C6 C10 -77.0(2)
C5 Fe1 C6 C10 -39.5(5)
C3 Fe1 C6 C10 -162.28(18)
C8 Fe1 C6 C10 81.9(2)
C4 Fe1 C6 C10 161.4(3)
C2 Fe1 C6 C10 -119.24(19)
C7 Fe1 C6 C10 119.3(3)
C9 Fe1 C1 C5 77.6(2)
C3 Fe1 C1 C5 -81.7(2)
C8 Fe1 C1 C5 40.8(4)
C4 Fe1 C1 C5 -38.2(2)
C10 Fe1 C1 C5 121.27(19)
C2 Fe1 C1 C5 -119.6(3)
C7 Fe1 C1 C5 -158.6(4)
C6 Fe1 C1 C5 163.89(19)
C9 Fe1 C1 C2 -162.77(19)
C5 Fe1 C1 C2 119.6(3)
C3 Fe1 C1 C2 37.9(2)
C8 Fe1 C1 C2 160.4(3)
C4 Fe1 C1 C2 81.5(2)
C10 Fe1 C1 C2 -119.09(19)
C7 Fe1 C1 C2 -39.0(5)
C6 Fe1 C1 C2 -76.5(2)
C2 C1 C5 C4 0.5(4)
Fe1 C1 C5 C4 60.0(2)
C2 C1 C5 Fe1 -59.5(2)
C9 Fe1 C5 C1 -120.49(19)
C3 Fe1 C5 C1 81.2(2)
C8 Fe1 C5 C1 -162.51(18)
C4 Fe1 C5 C1 118.4(3)
C10 Fe1 C5 C1 -79.2(2)
C2 Fe1 C5 C1 37.51(19)
C7 Fe1 C5 C1 165.0(3)
C6 Fe1 C5 C1 -48.6(5)
C9 Fe1 C5 C4 121.1(2)
C1 Fe1 C5 C4 -118.4(3)
C3 Fe1 C5 C4 -37.2(2)
C8 Fe1 C5 C4 79.1(2)
C10 Fe1 C5 C4 162.4(2)
C2 Fe1 C5 C4 -80.9(2)
C7 Fe1 C5 C4 46.6(4)
C6 Fe1 C5 C4 -167.0(4)
C1 C5 C4 C3 -0.8(4)
Fe1 C5 C4 C3 59.1(2)
C1 C5 C4 Fe1 -59.9(2)
C9 Fe1 C4 C3 163.20(19)
C1 Fe1 C4 C3 -81.6(2)
C5 Fe1 C4 C3 -119.7(3)
C8 Fe1 C4 C3 122.3(2)
C10 Fe1 C4 C3 -168.0(3)
C2 Fe1 C4 C3 -37.58(19)
C7 Fe1 C4 C3 81.1(2)
C6 Fe1 C4 C3 50.9(4)
C9 Fe1 C4 C5 -77.1(2)
C1 Fe1 C4 C5 38.1(2)
C3 Fe1 C4 C5 119.7(3)
C8 Fe1 C4 C5 -118.0(2)
C10 Fe1 C4 C5 -48.3(5)
C2 Fe1 C4 C5 82.1(2)
C7 Fe1 C4 C5 -159.2(2)
C6 Fe1 C4 C5 170.6(3)
C5 C4 C3 C2 0.7(4)
Fe1 C4 C3 C2 59.6(2)
C5 C4 C3 Fe1 -58.9(2)
C9 Fe1 C3 C4 -42.5(5)
C1 Fe1 C3 C4 81.3(2)
C5 Fe1 C3 C4 37.5(2)
C8 Fe1 C3 C4 -75.1(2)
C10 Fe1 C3 C4 169.2(3)
C2 Fe1 C3 C4 119.4(3)
C7 Fe1 C3 C4 -116.4(2)
C6 Fe1 C3 C4 -158.0(2)
C9 Fe1 C3 C2 -162.0(3)
C1 Fe1 C3 C2 -38.1(2)
C5 Fe1 C3 C2 -81.9(2)
C8 Fe1 C3 C2 165.4(2)
C4 Fe1 C3 C2 -119.4(3)
C10 Fe1 C3 C2 49.8(4)
C7 Fe1 C3 C2 124.1(2)
C6 Fe1 C3 C2 82.5(2)
C4 C3 C2 C1 -0.4(4)
Fe1 C3 C2 C1 59.2(2)
C4 C3 C2 Fe1 -59.7(2)
C5 C1 C2 C3 -0.1(4)
Fe1 C1 C2 C3 -59.4(2)
C5 C1 C2 Fe1 59.3(2)
C9 Fe1 C2 C3 162.2(3)
C1 Fe1 C2 C3 118.6(3)
C5 Fe1 C2 C3 81.3(2)
C8 Fe1 C2 C3 -38.3(5)
C4 Fe1 C2 C3 37.4(2)
C10 Fe1 C2 C3 -160.3(2)
C7 Fe1 C2 C3 -74.7(2)
C6 Fe1 C2 C3 -117.0(2)
C9 Fe1 C2 C1 43.5(4)
C5 Fe1 C2 C1 -37.39(19)
C3 Fe1 C2 C1 -118.6(3)
C8 Fe1 C2 C1 -157.0(4)
C4 Fe1 C2 C1 -81.3(2)
C10 Fe1 C2 C1 81.1(2)
C7 Fe1 C2 C1 166.71(19)
C6 Fe1 C2 C1 124.36(19)
C9 C10 C11 O1 24.6(5)
C6 C10 C11 O1 -155.7(3)
Fe1 C10 C11 O1 -64.7(4)
C9 C10 C11 C12 -153.7(3)
C6 C10 C11 C12 25.9(5)
Fe1 C10 C11 C12 116.9(3)
O1 C11 C12 C13 3.9(5)
C10 C11 C12 C13 -177.8(3)
C15 N1 C13 C12 170.2(3)
C15 N1 C13 C14 -10.9(5)
C11 C12 C13 N1 1.5(5)
C11 C12 C13 C14 -177.4(3)
C13 N1 C15 C20 -124.1(3)
C13 N1 C15 C16 58.5(5)
C20 C15 C16 C17 2.9(5)
N1 C15 C16 C17 -179.7(3)
C15 C16 C17 C18 -1.1(5)
C16 C17 C18 O2 177.7(3)
C16 C17 C18 C19 -2.3(5)
O2 C18 C19 C20 -176.2(3)
C17 C18 C19 C20 3.8(5)
C18 C19 C20 C15 -2.0(5)
C16 C15 C20 C19 -1.4(5)
N1 C15 C20 C19 -178.9(3)
C21 Fe2 C30 C26 114.34(19)
C29 Fe2 C30 C26 -119.0(3)
C22 Fe2 C30 C26 73.0(2)
C27 Fe2 C30 C26 -38.05(19)
C25 Fe2 C30 C26 157.18(19)
C24 Fe2 C30 C26 -168.5(3)
C23 Fe2 C30 C26 39.6(5)
C28 Fe2 C30 C26 -81.4(2)
C26 Fe2 C30 C29 119.0(3)
C21 Fe2 C30 C29 -126.63(19)
C22 Fe2 C30 C29 -168.0(2)
C27 Fe2 C30 C29 81.0(2)
C25 Fe2 C30 C29 -83.8(2)
C24 Fe2 C30 C29 -49.5(4)
C23 Fe2 C30 C29 158.6(4)
C28 Fe2 C30 C29 37.59(19)
C26 Fe2 C30 C31 -120.2(3)
C21 Fe2 C30 C31 -5.9(3)
C29 Fe2 C30 C31 120.7(3)
C22 Fe2 C30 C31 -47.2(3)
C27 Fe2 C30 C31 -158.3(3)
C25 Fe2 C30 C31 37.0(3)
C24 Fe2 C30 C31 71.2(4)
C23 Fe2 C30 C31 -80.7(5)
C28 Fe2 C30 C31 158.3(3)
C26 C30 C29 C28 -0.7(3)
C31 C30 C29 C28 179.2(3)
Fe2 C30 C29 C28 -59.8(2)
C26 C30 C29 Fe2 59.1(2)
C31 C30 C29 Fe2 -121.0(3)
C26 Fe2 C29 C28 81.1(2)
C21 Fe2 C29 C28 -166.9(2)
C30 Fe2 C29 C28 119.0(3)
C22 Fe2 C29 C28 158.0(5)
C27 Fe2 C29 C28 37.3(2)
C25 Fe2 C29 C28 -125.3(2)
C24 Fe2 C29 C28 -82.6(2)
C23 Fe2 C29 C28 -47.0(4)
C26 Fe2 C29 C30 -37.86(18)
C21 Fe2 C29 C30 74.1(2)
C22 Fe2 C29 C30 39.1(6)
C27 Fe2 C29 C30 -81.7(2)
C25 Fe2 C29 C30 115.69(19)
C24 Fe2 C29 C30 158.45(19)
C23 Fe2 C29 C30 -166.0(3)
C28 Fe2 C29 C30 -119.0(3)
C30 C29 C28 C27 0.1(4)
Fe2 C29 C28 C27 -59.1(2)
C30 C29 C28 Fe2 59.2(2)
C26 Fe2 C28 C27 37.17(19)
C21 Fe2 C28 C27 163.0(5)
C30 Fe2 C28 C27 81.3(2)
C29 Fe2 C28 C27 119.5(3)
C22 Fe2 C28 C27 -47.6(4)
C25 Fe2 C28 C27 -165.2(2)
C24 Fe2 C28 C27 -124.7(2)
C23 Fe2 C28 C27 -82.1(2)
C26 Fe2 C28 C29 -82.4(2)
C21 Fe2 C28 C29 43.5(6)
C30 Fe2 C28 C29 -38.23(19)
C22 Fe2 C28 C29 -167.1(3)
C27 Fe2 C28 C29 -119.5(3)
C25 Fe2 C28 C29 75.2(2)
C24 Fe2 C28 C29 115.8(2)
C23 Fe2 C28 C29 158.4(2)
C29 C28 C27 C26 0.5(4)
Fe2 C28 C27 C26 -58.4(2)
C29 C28 C27 Fe2 58.9(2)
C26 Fe2 C27 C28 -120.3(3)
C21 Fe2 C27 C28 -170.0(3)
C30 Fe2 C27 C28 -82.0(2)
C29 Fe2 C27 C28 -37.52(19)
C22 Fe2 C27 C28 157.7(2)
C25 Fe2 C27 C28 45.6(5)
C24 Fe2 C27 C28 74.9(2)
C23 Fe2 C27 C28 115.3(2)
C21 Fe2 C27 C26 -49.7(4)
C30 Fe2 C27 C26 38.30(18)
C29 Fe2 C27 C26 82.8(2)
C22 Fe2 C27 C26 -81.9(2)
C25 Fe2 C27 C26 165.9(4)
C24 Fe2 C27 C26 -164.7(2)
C23 Fe2 C27 C26 -124.4(2)
C28 Fe2 C27 C26 120.3(3)
C28 C27 C26 C30 -1.0(4)
Fe2 C27 C26 C30 -60.1(2)
C28 C27 C26 Fe2 59.1(2)
C29 C30 C26 C27 1.0(3)
C31 C30 C26 C27 -178.9(3)
Fe2 C30 C26 C27 60.3(2)
C29 C30 C26 Fe2 -59.3(2)
C31 C30 C26 Fe2 120.8(3)
C21 Fe2 C26 C27 157.3(2)
C30 Fe2 C26 C27 -118.5(3)
C29 Fe2 C26 C27 -80.4(2)
C22 Fe2 C26 C27 115.4(2)
C25 Fe2 C26 C27 -170.6(3)
C24 Fe2 C26 C27 45.5(5)
C23 Fe2 C26 C27 74.7(2)
C28 Fe2 C26 C27 -36.8(2)
C21 Fe2 C26 C30 -84.3(2)
C29 Fe2 C26 C30 38.09(18)
C22 Fe2 C26 C30 -126.12(19)
C27 Fe2 C26 C30 118.5(3)
C25 Fe2 C26 C30 -52.1(4)
C24 Fe2 C26 C30 163.9(4)
C23 Fe2 C26 C30 -166.89(18)
C28 Fe2 C26 C30 81.67(19)
C26 Fe2 C21 C22 -80.9(2)
C30 Fe2 C21 C22 -124.4(2)
C29 Fe2 C21 C22 -166.3(2)
C27 Fe2 C21 C22 -46.0(4)
C25 Fe2 C21 C22 119.2(3)
C24 Fe2 C21 C22 81.6(2)
C23 Fe2 C21 C22 38.0(2)
C28 Fe2 C21 C22 159.4(5)
C26 Fe2 C21 C25 159.85(19)
C30 Fe2 C21 C25 116.4(2)
C29 Fe2 C21 C25 74.5(2)
C22 Fe2 C21 C25 -119.2(3)
C27 Fe2 C21 C25 -165.3(3)
C24 Fe2 C21 C25 -37.6(2)
C23 Fe2 C21 C25 -81.2(2)
C28 Fe2 C21 C25 40.1(6)
C22 C21 C25 C24 -0.2(4)
Fe2 C21 C25 C24 59.7(2)
C22 C21 C25 Fe2 -60.0(2)
C26 Fe2 C25 C24 -164.2(3)
C21 Fe2 C25 C24 -118.9(3)
C30 Fe2 C25 C24 158.7(2)
C29 Fe2 C25 C24 114.8(2)
C22 Fe2 C25 C24 -81.4(2)
C27 Fe2 C25 C24 37.9(6)
C23 Fe2 C25 C24 -37.5(2)
C28 Fe2 C25 C24 73.2(3)
C26 Fe2 C25 C21 -45.3(4)
C30 Fe2 C25 C21 -82.4(2)
C29 Fe2 C25 C21 -126.2(2)
C22 Fe2 C25 C21 37.5(2)
C27 Fe2 C25 C21 156.8(4)
C24 Fe2 C25 C21 118.9(3)
C23 Fe2 C25 C21 81.4(2)
C28 Fe2 C25 C21 -167.84(19)
C21 C25 C24 C23 0.3(4)
Fe2 C25 C24 C23 59.5(2)
C21 C25 C24 Fe2 -59.2(2)
C26 Fe2 C24 C25 157.4(4)
C21 Fe2 C24 C25 37.9(2)
C30 Fe2 C24 C25 -48.4(4)
C29 Fe2 C24 C25 -83.9(2)
C22 Fe2 C24 C25 81.6(2)
C27 Fe2 C24 C25 -167.5(2)
C23 Fe2 C24 C25 119.4(3)
C28 Fe2 C24 C25 -126.5(2)
C26 Fe2 C24 C23 38.1(6)
C21 Fe2 C24 C23 -81.4(2)
C30 Fe2 C24 C23 -167.8(3)
C29 Fe2 C24 C23 156.8(2)
C22 Fe2 C24 C23 -37.8(2)
C27 Fe2 C24 C23 73.1(3)
C25 Fe2 C24 C23 -119.4(3)
C28 Fe2 C24 C23 114.1(2)
C25 C24 C23 C22 -0.2(4)
Fe2 C24 C23 C22 59.2(2)
C25 C24 C23 Fe2 -59.4(2)
C26 Fe2 C23 C24 -167.0(2)
C21 Fe2 C23 C24 81.4(2)
C30 Fe2 C23 C24 162.3(4)
C29 Fe2 C23 C24 -50.8(4)
C22 Fe2 C23 C24 119.1(3)
C27 Fe2 C23 C24 -125.9(2)
C25 Fe2 C23 C24 37.4(2)
C28 Fe2 C23 C24 -83.8(2)
C26 Fe2 C23 C22 73.9(3)
C21 Fe2 C23 C22 -37.7(2)
C30 Fe2 C23 C22 43.2(5)
C29 Fe2 C23 C22 -170.0(3)
C27 Fe2 C23 C22 115.0(2)
C25 Fe2 C23 C22 -81.7(2)
C24 Fe2 C23 C22 -119.1(3)
C28 Fe2 C23 C22 157.0(2)
C25 C21 C22 C23 0.1(4)
Fe2 C21 C22 C23 -59.9(2)
C25 C21 C22 Fe2 59.9(2)
C24 C23 C22 C21 0.1(4)
Fe2 C23 C22 C21 59.6(2)
C24 C23 C22 Fe2 -59.5(2)
C26 Fe2 C22 C21 116.4(2)
C30 Fe2 C22 C21 75.5(2)
C29 Fe2 C22 C21 44.6(6)
C27 Fe2 C22 C21 158.7(2)
C25 Fe2 C22 C21 -37.7(2)
C24 Fe2 C22 C21 -81.2(2)
C23 Fe2 C22 C21 -118.8(3)
C28 Fe2 C22 C21 -168.2(3)
C26 Fe2 C22 C23 -124.9(2)
C21 Fe2 C22 C23 118.8(3)
C30 Fe2 C22 C23 -165.7(2)
C29 Fe2 C22 C23 163.4(5)
C27 Fe2 C22 C23 -82.5(2)
C25 Fe2 C22 C23 81.0(2)
C24 Fe2 C22 C23 37.5(2)
C28 Fe2 C22 C23 -49.4(4)
C26 C30 C31 O3 -22.4(5)
C29 C30 C31 O3 157.7(3)
Fe2 C30 C31 O3 67.3(4)
C26 C30 C31 C32 154.3(3)
C29 C30 C31 C32 -25.6(5)
Fe2 C30 C31 C32 -116.0(3)
O3 C31 C32 C33 -4.2(5)
C30 C31 C32 C33 179.2(3)
C35 N2 C33 C32 -177.0(3)
C35 N2 C33 C34 3.2(5)
C31 C32 C33 N2 -2.5(5)
C31 C32 C33 C34 177.4(3)
C33 N2 C35 C36 -57.6(4)
C33 N2 C35 C40 126.3(3)
C36 C35 C40 C39 1.7(4)
N2 C35 C40 C39 177.9(3)
C35 C40 C39 C38 0.5(5)
C40 C39 C38 O4 178.5(3)
C40 C39 C38 C37 -2.0(5)
O4 C38 C37 C36 -179.3(3)
C39 C38 C37 C36 1.3(4)
C38 C37 C36 C35 0.9(4)
C40 C35 C36 C37 -2.4(4)
N2 C35 C36 C37 -178.5(3)
